data_4510898
loop_
_publ_author_name
'Karpinska, Jolanta'
'Erxleben, Andrea'
'McArdle, Patrick'

_publ_section_title
;
 17\b-Hydroxy-17\a-methylandrostano[3,2-c]pyrazole, Stanozolol: The
 Crystal Structures of Polymorphs 1 and 2 and 10 Solvates
;
_journal_issue 7
_journal_name_full 'Crystal Growth &amp; Design'
_journal_page_first 2829
_journal_paper_doi 10.1021/cg101651p
_journal_volume 11
_journal_year 2011
_chemical_absolute_configuration
;
 absolute configuration not established by anomalous dispersion
 effects in diffraction measurements on the crystal.
;
_chemical_formula_sum 'C25 H42 N2 O2'
_chemical_formula_weight 402.61
_chemical_name_systematic
;
 ?
;
_space_group_IT_number 5
_symmetry_cell_setting monoclinic
_symmetry_space_group_name_Hall 'C 2y'
_symmetry_space_group_name_H-M 'C 1 2 1'
_atom_sites_solution_hydrogens geom
_atom_sites_solution_primary direct
_atom_sites_solution_secondary difmap
_audit_creation_method SHELXL-97
_cell_angle_alpha 90.00
_cell_angle_beta 123.40
_cell_angle_gamma 90.00
_cell_formula_units_Z 4
_cell_length_a 25.321(2)
_cell_length_b 7.421(2)
_cell_length_c 15.393(2)
_cell_measurement_reflns_used 3930
_cell_measurement_temperature 298(2)
_cell_measurement_theta_max 29.1956
_cell_measurement_theta_min 3.0427
_cell_volume 2414.8(7)
_computing_cell_refinement
;
CrysAlisPro, Oxford Diffraction Ltd.,
Version 1.171.34.9 (release 08-12-2009 CrysAlis171 .NET)
(compiled Dec  8 2009,17:31:18)
;
_computing_data_collection
;
CrysAlisPro, Oxford Diffraction Ltd.,
Version 1.171.34.9 (release 08-12-2009 CrysAlis171 .NET)
(compiled Dec  8 2009,17:31:18)
;
_computing_data_reduction
;
CrysAlisPro, Oxford Diffraction Ltd.,
Version 1.171.34.9 (release 08-12-2009 CrysAlis171 .NET)
(compiled Dec  8 2009,17:31:18)
;
_computing_molecular_graphics 'ORTEX (P.McArdle, 1995)'
_computing_publication_material 'SHELXL-97/2 (Sheldrick,1997)'
_computing_structure_refinement 'SHELXL-97 (Sheldrick, 1997)'
_computing_structure_solution 'SHELXS-97 (Sheldrick, 1990)'
_diffrn_ambient_temperature 298(2)
_diffrn_detector_area_resol_mean 16.1048
_diffrn_measured_fraction_theta_full 0.998
_diffrn_measured_fraction_theta_max 0.998
_diffrn_measurement_details
;
  1 omega    1.00   74.00   1.0000   25.6400
omega____ theta____ kappa____ phi______ frames
    -       19.7341   77.0000  120.0000 73
  2 omega   63.00   90.00   1.0000   25.6400
omega____ theta____ kappa____ phi______ frames
    -       19.7341   77.0000 -120.0000 27
  3 omega   31.00   79.00   1.0000   25.6400
omega____ theta____ kappa____ phi______ frames
    -       19.7341   77.0000  -60.0000 48
  4 omega   -3.00   75.00   1.0000   25.6400
omega____ theta____ kappa____ phi______ frames
    -       19.7341   77.0000   30.0000 78
  5 omega  -94.00  -32.00   1.0000   25.6400
omega____ theta____ kappa____ phi______ frames
    -      -17.3903  179.0000 -150.0000 62
  6 omega  -47.00   53.00   1.0000   25.6400
omega____ theta____ kappa____ phi______ frames
    -      -17.3903   77.0000 -150.0000 100
  7 omega  -94.00  -32.00   1.0000   25.6400
omega____ theta____ kappa____ phi______ frames
    -      -17.3903  179.0000   60.0000 62
  8 omega  -20.00   26.00   1.0000   25.6400
omega____ theta____ kappa____ phi______ frames
    -       19.7341   97.0000 -111.0000 46
  9 omega  -10.00   90.00   1.0000   25.6400
omega____ theta____ kappa____ phi______ frames
    -       19.7341   77.0000 -150.0000 100
 10 omega   34.00   96.00   1.0000   25.6400
omega____ theta____ kappa____ phi______ frames
    -       19.7341  179.0000  150.0000 62
 11 omega   -6.00   60.00   1.0000   25.6400
omega____ theta____ kappa____ phi______ frames
    -       19.7341   37.0000    0.0000 66
;
_diffrn_measurement_device_type 'Xcalibur, Sapphire3'
_diffrn_measurement_method '\w scans'
_diffrn_orient_matrix_UB_11 0.0303195000
_diffrn_orient_matrix_UB_12 -0.0336085000
_diffrn_orient_matrix_UB_13 0.0157998000
_diffrn_orient_matrix_UB_21 -0.0081518000
_diffrn_orient_matrix_UB_22 0.0076230000
_diffrn_orient_matrix_UB_23 -0.0519489000
_diffrn_orient_matrix_UB_31 0.0120556000
_diffrn_orient_matrix_UB_32 0.0888814000
_diffrn_orient_matrix_UB_33 0.0103105000
_diffrn_radiation_monochromator graphite
_diffrn_radiation_source 'Enhance (Mo) X-ray Source'
_diffrn_radiation_type 'Mo K\a'
_diffrn_radiation_wavelength 0.7107
_diffrn_reflns_av_R_equivalents 0.0472
_diffrn_reflns_limit_h_max 34
_diffrn_reflns_limit_h_min -33
_diffrn_reflns_limit_k_max 9
_diffrn_reflns_limit_k_min -10
_diffrn_reflns_limit_l_max 20
_diffrn_reflns_limit_l_min -20
_diffrn_reflns_number 17882
_diffrn_reflns_theta_full 25.34
_diffrn_reflns_theta_max 25.3487
_diffrn_reflns_theta_min 3.0427
_exptl_absorpt_coefficient_mu 0.069
_exptl_absorpt_correction_T_max 1.00000
_exptl_absorpt_correction_T_min 0.69278
_exptl_absorpt_correction_type multi-scan
_exptl_absorpt_process_details
;
CrysAlisPro, Oxford Diffraction Ltd.,
Version 1.171.34.9 (release 08-12-2009 CrysAlis171 .NET)
(compiled Dec  8 2009,17:31:18)
Empirical absorption correction using spherical harmonics,
 implemented in SCALE3 ABSPACK scaling algorithm.
;
_exptl_crystal_colour Colourless
_exptl_crystal_density_diffrn 1.107
_exptl_crystal_density_method 'not measured'
_exptl_crystal_description Parallelepiped
_exptl_crystal_F_000 888
_exptl_crystal_size_max 0.50
_exptl_crystal_size_mid 0.40
_exptl_crystal_size_min 0.15
_refine_diff_density_max 0.166
_refine_diff_density_min -0.156
_refine_diff_density_rms 0.033
_refine_ls_abs_structure_details 'Flack H D (1983), Acta Cryst. A39, 876-881'
_refine_ls_abs_structure_Flack 0.7(19)
_refine_ls_extinction_method none
_refine_ls_goodness_of_fit_ref 1.039
_refine_ls_hydrogen_treatment constr
_refine_ls_matrix_type full
_refine_ls_number_parameters 267
_refine_ls_number_reflns 4402
_refine_ls_number_restraints 1
_refine_ls_restrained_S_all 1.039
_refine_ls_R_factor_all 0.0691
_refine_ls_R_factor_gt 0.0503
_refine_ls_shift/su_max 0.000
_refine_ls_shift/su_mean 0.000
_refine_ls_structure_factor_coef Fsqd
_refine_ls_weighting_details 'calc w=1/[\s^2^(Fo^2^)+(0.0777P)^2^+0.3032P] where P=(Fo^2^+2Fc^2^)/3'
_refine_ls_weighting_scheme calc
_refine_ls_wR_factor_gt 0.1290
_refine_ls_wR_factor_ref 0.1418
_reflns_number_gt 3388
_reflns_number_total 4402
_reflns_threshold_expression >2sigma(I)
_cod_data_source_file 5.cif
_cod_data_source_block stan_proh
_cod_depositor_comments
;
The following automatic conversions were performed:

'_symmetry_cell_setting' value 'Monoclinic' changed to 'monoclinic'
according to
/usr/data/users/saulius/automatic-downloads/retrospective/ACS/lib/dictionaries/cif_core.dic
dictionary named 'cif_core.dic' version 2.4.2 from 2011-04-26.

Automatic conversion script
Id: cif_fix_values 2281 2013-09-26 08:29:07Z andrius 
;
_cod_original_cell_volume 2414.6(7)
_cod_original_sg_symbol_H-M C2
_cod_database_code 4510898

loop_
_symmetry_equiv_pos_as_xyz
'x, y, z'
'-x, y, -z'
'x+1/2, y+1/2, z'
'-x+1/2, y+1/2, -z'

loop_
_atom_site_label
_atom_site_type_symbol
_atom_site_fract_x
_atom_site_fract_y
_atom_site_fract_z
_atom_site_U_iso_or_equiv
_atom_site_adp_type
_atom_site_occupancy
_atom_site_symmetry_multiplicity
_atom_site_calc_flag
_atom_site_refinement_flags
N1 N 0.86880(10) 0.3919(3) 1.46309(16) 0.0564(6) Uani 1 1 d .
H1N1 H 0.8930 0.3317 1.5193 0.073 Uiso 1 1 calc R
N2 N 0.87322(11) 0.5712(3) 1.45506(16) 0.0607(6) Uani 1 1 d .
O1 O 0.45363(7) 0.6851(3) 0.63971(14) 0.0669(6) Uani 1 1 d .
H1O1 H 0.4477 0.5774 0.6431 0.087 Uiso 1 1 calc R
O2 O 0.41147(10) 1.3333(4) 0.6207(2) 0.0940(8) Uani 1 1 d .
H1O2 H 0.3963 1.3454 0.5582 0.122 Uiso 1 1 calc R
C1 C 0.82254(11) 0.3178(4) 1.37393(18) 0.0473(6) Uani 1 1 d .
H1 H 0.8118 0.1963 1.3628 0.061 Uiso 1 1 calc R
C2 C 0.79397(10) 0.4517(3) 1.30247(17) 0.0415(5) Uani 1 1 d .
C3 C 0.73984(11) 0.4539(3) 1.18974(17) 0.0425(5) Uani 1 1 d .
H3A H 0.7071 0.3725 1.1802 0.055 Uiso 1 1 calc R
H3B H 0.7546 0.4106 1.1473 0.055 Uiso 1 1 calc R
C4 C 0.71145(10) 0.6441(3) 1.15269(16) 0.0365(5) Uani 1 1 d .
C5 C 0.66949(10) 0.6457(3) 1.03186(17) 0.0371(5) Uani 1 1 d .
H5 H 0.6971 0.6064 1.0093 0.048 Uiso 1 1 calc R
C6 C 0.61476(12) 0.5092(3) 0.98487(19) 0.0517(7) Uani 1 1 d .
H6A H 0.5871 0.5384 1.0080 0.067 Uiso 1 1 calc R
H6B H 0.6319 0.3897 1.0105 0.067 Uiso 1 1 calc R
C7 C 0.57567(12) 0.5069(3) 0.8648(2) 0.0516(7) Uani 1 1 d .
H7A H 0.6019 0.4639 0.8411 0.067 Uiso 1 1 calc R
H7B H 0.5403 0.4246 0.8392 0.067 Uiso 1 1 calc R
C8 C 0.55090(10) 0.6949(3) 0.82089(18) 0.0430(6) Uani 1 1 d .
C9 C 0.52057(12) 0.7218(4) 0.7016(2) 0.0565(7) Uani 1 1 d .
C10 C 0.52916(15) 0.9245(5) 0.6927(2) 0.0800(10) Uani 1 1 d .
H10A H 0.4896 0.9875 0.6668 0.104 Uiso 1 1 calc R
H10B H 0.5422 0.9449 0.6449 0.104 Uiso 1 1 calc R
C11 C 0.58032(13) 0.9940(4) 0.8021(2) 0.0671(9) Uani 1 1 d .
H11A H 0.6125 1.0619 0.8004 0.087 Uiso 1 1 calc R
H11B H 0.5619 1.0701 0.8300 0.087 Uiso 1 1 calc R
C12 C 0.60815(10) 0.8219(3) 0.86692(17) 0.0426(5) Uani 1 1 d .
H12 H 0.6365 0.7706 0.8487 0.055 Uiso 1 1 calc R
C13 C 0.64644(10) 0.8355(3) 0.98547(17) 0.0389(5) Uani 1 1 d .
H13 H 0.6190 0.8818 1.0068 0.051 Uiso 1 1 calc R
C14 C 0.70277(11) 0.9615(3) 1.02616(19) 0.0496(6) Uani 1 1 d .
H14A H 0.7278 0.9229 0.9995 0.065 Uiso 1 1 calc R
H14B H 0.6875 1.0823 1.0005 0.065 Uiso 1 1 calc R
C15 C 0.74414(11) 0.9655(3) 1.14351(19) 0.0514(7) Uani 1 1 d .
H15A H 0.7205 1.0169 1.1700 0.067 Uiso 1 1 calc R
H15B H 0.7804 1.0425 1.1655 0.067 Uiso 1 1 calc R
C16 C 0.76718(10) 0.7779(3) 1.18965(18) 0.0411(6) Uani 1 1 d .
H16 H 0.7924 0.7323 1.1638 0.053 Uiso 1 1 calc R
C17 C 0.81146(13) 0.7898(3) 1.30886(19) 0.0580(7) Uani 1 1 d .
H17A H 0.8501 0.8517 1.3275 0.075 Uiso 1 1 calc R
H17B H 0.7911 0.8589 1.3361 0.075 Uiso 1 1 calc R
C18 C 0.82715(11) 0.6066(3) 1.35618(18) 0.0473(6) Uani 1 1 d .
C19 C 0.67379(12) 0.6921(4) 1.19947(19) 0.0526(6) Uani 1 1 d .
H19A H 0.6581 0.8131 1.1803 0.068 Uiso 1 1 calc R
H19B H 0.7006 0.6831 1.2739 0.068 Uiso 1 1 calc R
H19C H 0.6388 0.6104 1.1738 0.068 Uiso 1 1 calc R
C20 C 0.50356(11) 0.7550(4) 0.8473(2) 0.0608(7) Uani 1 1 d .
H20A H 0.5249 0.7676 0.9214 0.079 Uiso 1 1 calc R
H20B H 0.4707 0.6664 0.8228 0.079 Uiso 1 1 calc R
H20C H 0.4854 0.8685 0.8145 0.079 Uiso 1 1 calc R
C21 C 0.55130(16) 0.6078(6) 0.6592(2) 0.0888(12) Uani 1 1 d .
H21A H 0.5345 0.6412 0.5883 0.115 Uiso 1 1 calc R
H21B H 0.5426 0.4828 0.6621 0.115 Uiso 1 1 calc R
H21C H 0.5962 0.6273 0.7003 0.115 Uiso 1 1 calc R
C22 C 0.4164(2) 1.1956(8) 0.8106(5) 0.1451(19) Uani 1 1 d .
H22A H 0.4546 1.2021 0.8115 0.189 Uiso 1 1 calc R
H22B H 0.4167 1.0876 0.8452 0.189 Uiso 1 1 calc R
H22C H 0.4138 1.2986 0.8458 0.189 Uiso 1 1 calc R
C23 C 0.3634(3) 1.1934(8) 0.7062(5) 0.1352(17) Uani 1 1 d .
H23A H 0.3252 1.1980 0.7064 0.176 Uiso 1 1 calc R
H23B H 0.3632 1.0802 0.6746 0.176 Uiso 1 1 calc R
C24 C 0.3618(2) 1.3459(7) 0.6400(4) 0.1190(15) Uani 1 1 d .
H24 H 0.3720 1.4540 0.6830 0.155 Uiso 1 1 calc R
C25 C 0.2993(2) 1.3829(11) 0.5448(4) 0.142(2) Uani 1 1 d .
H25A H 0.2876 1.2855 0.4964 0.184 Uiso 1 1 calc R
H25B H 0.3011 1.4930 0.5138 0.184 Uiso 1 1 calc R
H25C H 0.2684 1.3944 0.5621 0.184 Uiso 1 1 calc R

loop_
_atom_site_aniso_label
_atom_site_aniso_U_11
_atom_site_aniso_U_22
_atom_site_aniso_U_33
_atom_site_aniso_U_23
_atom_site_aniso_U_13
_atom_site_aniso_U_12
N1 0.0561(12) 0.0508(13) 0.0354(11) 0.0103(10) 0.0081(10) 0.0095(10)
N2 0.0546(13) 0.0523(15) 0.0403(12) 0.0049(10) 0.0041(11) -0.0012(11)
O1 0.0431(9) 0.0579(12) 0.0531(11) 0.0156(9) -0.0029(8) -0.0016(9)
O2 0.0904(15) 0.0860(16) 0.122(2) -0.0356(15) 0.0689(16) -0.0248(14)
C1 0.0477(13) 0.0383(12) 0.0369(13) 0.0022(10) 0.0113(11) 0.0041(11)
C2 0.0415(11) 0.0391(12) 0.0319(12) 0.0038(10) 0.0126(10) 0.0053(10)
C3 0.0464(12) 0.0305(12) 0.0320(11) 0.0020(10) 0.0098(10) 0.0014(10)
C4 0.0403(12) 0.0300(11) 0.0304(11) 0.0040(9) 0.0139(10) 0.0008(9)
C5 0.0370(11) 0.0294(11) 0.0338(11) 0.0049(9) 0.0125(10) 0.0015(9)
C6 0.0526(14) 0.0359(13) 0.0378(14) 0.0074(10) 0.0066(12) -0.0065(11)
C7 0.0484(14) 0.0353(13) 0.0404(14) 0.0029(10) 0.0049(12) 0.0011(10)
C8 0.0382(12) 0.0364(12) 0.0377(12) 0.0046(10) 0.0103(10) -0.0002(10)
C9 0.0413(13) 0.0628(18) 0.0385(14) 0.0134(12) 0.0049(12) 0.0037(12)
C10 0.0605(17) 0.076(2) 0.0543(17) 0.0301(16) 0.0004(14) -0.0097(16)
C11 0.0528(15) 0.0565(18) 0.0547(17) 0.0237(13) 0.0060(14) -0.0093(13)
C12 0.0362(11) 0.0420(12) 0.0373(12) 0.0139(11) 0.0124(10) 0.0041(10)
C13 0.0383(11) 0.0328(11) 0.0376(12) 0.0058(10) 0.0158(10) 0.0003(10)
C14 0.0476(13) 0.0368(12) 0.0473(14) 0.0099(11) 0.0153(12) -0.0055(11)
C15 0.0483(13) 0.0332(12) 0.0487(15) 0.0043(11) 0.0115(12) -0.0106(11)
C16 0.0375(11) 0.0332(12) 0.0382(12) 0.0039(9) 0.0117(10) -0.0019(10)
C17 0.0586(15) 0.0422(15) 0.0427(15) 0.0003(11) 0.0086(13) -0.0095(13)
C18 0.0439(14) 0.0430(14) 0.0369(13) 0.0039(11) 0.0107(12) 0.0006(11)
C19 0.0550(14) 0.0544(15) 0.0430(14) 0.0023(12) 0.0235(12) 0.0017(13)
C20 0.0412(13) 0.0584(16) 0.0688(19) 0.0023(13) 0.0215(13) -0.0019(12)
C21 0.073(2) 0.133(3) 0.0342(15) -0.0013(18) 0.0133(16) 0.008(2)
C22 0.150(4) 0.111(4) 0.164(5) -0.008(4) 0.080(5) 0.024(4)
C23 0.136(4) 0.126(4) 0.146(5) -0.009(4) 0.079(4) -0.008(4)
C24 0.149(4) 0.102(3) 0.150(4) -0.010(3) 0.109(4) -0.019(3)
C25 0.109(3) 0.211(6) 0.129(4) -0.002(4) 0.081(3) 0.011(4)

loop_
_atom_type_symbol
_atom_type_description
_atom_type_scat_dispersion_real
_atom_type_scat_dispersion_imag
_atom_type_scat_source
C C 0.0033 0.0016 'International Tables Vol C Tables 4.2.6.8 and 6.1.1.4'
H H 0.0000 0.0000 'International Tables Vol C Tables 4.2.6.8 and 6.1.1.4'
N N 0.0061 0.0033 'International Tables Vol C Tables 4.2.6.8 and 6.1.1.4'
O O 0.0106 0.0060 'International Tables Vol C Tables 4.2.6.8 and 6.1.1.4'

loop_
_geom_angle_atom_site_label_1
_geom_angle_atom_site_label_2
_geom_angle_atom_site_label_3
_geom_angle
C1 N1 N2 112.5(2)
C1 N1 H1N1 123.8
N2 N1 H1N1 123.8
C18 N2 N1 103.6(2)
C9 O1 H1O1 109.5
C24 O2 H1O2 109.5
N1 C1 C2 107.8(2)
N1 C1 H1 126.1
C2 C1 H1 126.1
C1 C2 C18 104.2(2)
C1 C2 C3 133.0(2)
C18 C2 C3 122.9(2)
C2 C3 C4 112.24(18)
C2 C3 H3A 109.2
C4 C3 H3A 109.2
C2 C3 H3B 109.2
C4 C3 H3B 109.2
H3A C3 H3B 107.9
C19 C4 C3 108.96(19)
C19 C4 C5 111.81(18)
C3 C4 C5 108.77(17)
C19 C4 C16 110.91(19)
C3 C4 C16 107.74(17)
C5 C4 C16 108.55(17)
C6 C5 C13 111.75(17)
C6 C5 C4 113.78(18)
C13 C5 C4 113.38(17)
C6 C5 H5 105.7
C13 C5 H5 105.7
C4 C5 H5 105.7
C5 C6 C7 112.8(2)
C5 C6 H6A 109.0
C7 C6 H6A 109.0
C5 C6 H6B 109.0
C7 C6 H6B 109.0
H6A C6 H6B 107.8
C8 C7 C6 110.9(2)
C8 C7 H7A 109.5
C6 C7 H7A 109.5
C8 C7 H7B 109.5
C6 C7 H7B 109.5
H7A C7 H7B 108.1
C7 C8 C20 109.9(2)
C7 C8 C12 107.64(18)
C20 C8 C12 112.2(2)
C7 C8 C9 116.9(2)
C20 C8 C9 108.95(19)
C12 C8 C9 101.06(19)
O1 C9 C21 107.7(2)
O1 C9 C10 107.4(2)
C21 C9 C10 112.1(3)
O1 C9 C8 113.0(2)
C21 C9 C8 113.4(2)
C10 C9 C8 103.1(2)
C9 C10 C11 107.8(2)
C9 C10 H10A 110.1
C11 C10 H10A 110.1
C9 C10 H10B 110.1
C11 C10 H10B 110.1
H10A C10 H10B 108.5
C12 C11 C10 103.9(2)
C12 C11 H11A 111.0
C10 C11 H11A 111.0
C12 C11 H11B 111.0
C10 C11 H11B 111.0
H11A C11 H11B 109.0
C13 C12 C11 119.0(2)
C13 C12 C8 114.12(18)
C11 C12 C8 103.42(17)
C13 C12 H12 106.5
C11 C12 H12 106.5
C8 C12 H12 106.5
C14 C13 C12 111.51(18)
C14 C13 C5 109.92(18)
C12 C13 C5 108.83(19)
C14 C13 H13 108.8
C12 C13 H13 108.8
C5 C13 H13 108.8
C15 C14 C13 112.35(19)
C15 C14 H14A 109.1
C13 C14 H14A 109.1
C15 C14 H14B 109.1
C13 C14 H14B 109.1
H14A C14 H14B 107.9
C14 C15 C16 112.0(2)
C14 C15 H15A 109.2
C16 C15 H15A 109.2
C14 C15 H15B 109.2
C16 C15 H15B 109.2
H15A C15 H15B 107.9
C15 C16 C17 110.11(19)
C15 C16 C4 112.03(17)
C17 C16 C4 113.07(19)
C15 C16 H16 107.1
C17 C16 H16 107.1
C4 C16 H16 107.1
C18 C17 C16 110.7(2)
C18 C17 H17A 109.5
C16 C17 H17A 109.5
C18 C17 H17B 109.5
C16 C17 H17B 109.5
H17A C17 H17B 108.1
N2 C18 C2 112.0(2)
N2 C18 C17 124.5(2)
C2 C18 C17 123.4(2)
C4 C19 H19A 109.5
C4 C19 H19B 109.5
H19A C19 H19B 109.5
C4 C19 H19C 109.5
H19A C19 H19C 109.5
H19B C19 H19C 109.5
C8 C20 H20A 109.5
C8 C20 H20B 109.5
H20A C20 H20B 109.5
C8 C20 H20C 109.5
H20A C20 H20C 109.5
H20B C20 H20C 109.5
C9 C21 H21A 109.5
C9 C21 H21B 109.5
H21A C21 H21B 109.5
C9 C21 H21C 109.5
H21A C21 H21C 109.5
H21B C21 H21C 109.5
C23 C22 H22A 109.5
C23 C22 H22B 109.5
H22A C22 H22B 109.5
C23 C22 H22C 109.5
H22A C22 H22C 109.5
H22B C22 H22C 109.5
C22 C23 C24 114.5(5)
C22 C23 H23A 108.6
C24 C23 H23A 108.6
C22 C23 H23B 108.6
C24 C23 H23B 108.6
H23A C23 H23B 107.6
O2 C24 C25 112.8(4)
O2 C24 C23 112.8(4)
C25 C24 C23 115.2(5)
O2 C24 H24 104.9
C25 C24 H24 104.9
C23 C24 H24 104.9
C24 C25 H25A 109.5
C24 C25 H25B 109.5
H25A C25 H25B 109.5
C24 C25 H25C 109.5
H25A C25 H25C 109.5
H25B C25 H25C 109.5

loop_
_geom_bond_atom_site_label_1
_geom_bond_atom_site_label_2
_geom_bond_distance
N1 C1 1.337(3)
N1 N2 1.346(3)
N1 H1N1 0.8600
N2 C18 1.339(3)
O1 C9 1.441(3)
O1 H1O1 0.8200
O2 C24 1.446(5)
O2 H1O2 0.8200
C1 C2 1.358(3)
C1 H1 0.9300
C2 C18 1.395(4)
C2 C3 1.507(3)
C3 C4 1.544(3)
C3 H3A 0.9700
C3 H3B 0.9700
C4 C19 1.520(3)
C4 C5 1.553(3)
C4 C16 1.554(3)
C5 C6 1.539(3)
C5 C13 1.541(3)
C5 H5 0.9800
C6 C7 1.544(4)
C6 H6A 0.9700
C6 H6B 0.9700
C7 C8 1.526(3)
C7 H7A 0.9700
C7 H7B 0.9700
C8 C20 1.529(3)
C8 C12 1.536(3)
C8 C9 1.565(3)
C9 C21 1.519(5)
C9 C10 1.536(4)
C10 C11 1.542(4)
C10 H10A 0.9700
C10 H10B 0.9700
C11 C12 1.533(3)
C11 H11A 0.9700
C11 H11B 0.9700
C12 C13 1.527(3)
C12 H12 0.9800
C13 C14 1.523(3)
C13 H13 0.9800
C14 C15 1.509(3)
C14 H14A 0.9700
C14 H14B 0.9700
C15 C16 1.525(3)
C15 H15A 0.9700
C15 H15B 0.9700
C16 C17 1.539(3)
C16 H16 0.9800
C17 C18 1.489(3)
C17 H17A 0.9700
C17 H17B 0.9700
C19 H19A 0.9600
C19 H19B 0.9600
C19 H19C 0.9600
C20 H20A 0.9600
C20 H20B 0.9600
C20 H20C 0.9600
C21 H21A 0.9600
C21 H21B 0.9600
C21 H21C 0.9600
C22 C23 1.417(6)
C22 H22A 0.9600
C22 H22B 0.9600
C22 H22C 0.9600
C23 C24 1.508(7)
C23 H23A 0.9700
C23 H23B 0.9700
C24 C25 1.475(6)
C24 H24 0.9800
C25 H25A 0.9600
C25 H25B 0.9600
C25 H25C 0.9600
